data_7120038
loop_
_publ_author_name
'Luo, Feng'
'Gao, Heng Ya'
'Peng, Wenli'
'Meng, PanPan'
'Feng, Xuefeng'
'Li, Jianqiang'
'Wu, HuiQiong'
'Yan, Chang Sheng'
'Xiaong, Yang Yang'

_publ_section_title
;
 Lanthanide separation using size-selective crystallization of Ln-MOFs
;
_journal_name_full 'Chem. Commun.'
_journal_paper_doi 10.1039/C7CC01898C
_journal_year 2017
_chemical_formula_moiety 'C13 H14 N2 O3'
_chemical_formula_sum 'C13 H14 N2 O3'
_chemical_formula_weight 246.26
_space_group_crystal_system triclinic
_space_group_IT_number 2
_space_group_name_Hall '-P 1'
_space_group_name_H-M_alt 'P -1'
_symmetry_space_group_name_Hall '-P 1'
_symmetry_space_group_name_H-M 'P -1'
_atom_sites_solution_hydrogens mixed
_atom_sites_solution_primary difmap
_atom_sites_solution_secondary difmap
_audit_creation_method SHELXL-2014/7
_audit_update_record
;
2017-03-10 deposited with the CCDC.
2017-04-27 downloaded from the CCDC.
;
_cell_angle_alpha 107.090(2)
_cell_angle_beta 109.747(2)
_cell_angle_gamma 94.640(3)
_cell_formula_units_Z 2
_cell_length_a 8.7022(12)
_cell_length_b 8.7472(12)
_cell_length_c 9.3558(13)
_cell_measurement_reflns_used 3665
_cell_measurement_temperature 296(2)
_cell_measurement_theta_max 31.77
_cell_measurement_theta_min 2.46
_cell_volume 627.70(15)
_computing_cell_refinement 'Bruker SAINT'
_computing_data_collection 'Bruker APEX2'
_computing_data_reduction 'Bruker SAINT'
_computing_structure_refinement 'SHELXL-2014/7 (Sheldrick, 2014)'
_computing_structure_solution 'SHELXS-97 (Sheldrick 2008)'
_diffrn_ambient_temperature 296(2)
_diffrn_measured_fraction_theta_full 0.739
_diffrn_measured_fraction_theta_max 0.733
_diffrn_measurement_device_type 'Bruker APEX-II CCD'
_diffrn_measurement_method '\f and \w scans'
_diffrn_radiation_type MoK\a
_diffrn_radiation_wavelength 0.71073
_diffrn_reflns_av_R_equivalents 0.0585
_diffrn_reflns_av_unetI/netI 0.0801
_diffrn_reflns_Laue_measured_fraction_full 0.739
_diffrn_reflns_Laue_measured_fraction_max 0.733
_diffrn_reflns_limit_h_max 10
_diffrn_reflns_limit_h_min -10
_diffrn_reflns_limit_k_max 10
_diffrn_reflns_limit_k_min -10
_diffrn_reflns_limit_l_max 11
_diffrn_reflns_limit_l_min -11
_diffrn_reflns_number 3218
_diffrn_reflns_point_group_measured_fraction_full 0.739
_diffrn_reflns_point_group_measured_fraction_max 0.733
_diffrn_reflns_theta_full 25.242
_diffrn_reflns_theta_max 25.994
_diffrn_reflns_theta_min 2.462
_exptl_absorpt_coefficient_mu 0.094
_exptl_absorpt_correction_T_max 0.7463
_exptl_absorpt_correction_T_min 0.3309
_exptl_absorpt_correction_type multi-scan
_exptl_crystal_colour colourless
_exptl_crystal_density_diffrn 1.303
_exptl_crystal_description prism
_exptl_crystal_F_000 260
_exptl_crystal_size_max 0.270
_exptl_crystal_size_mid 0.260
_exptl_crystal_size_min 0.230
_refine_diff_density_max 0.609
_refine_diff_density_min -0.720
_refine_diff_density_rms 0.120
_refine_ls_extinction_method none
_refine_ls_goodness_of_fit_ref 1.074
_refine_ls_hydrogen_treatment mixed
_refine_ls_matrix_type full
_refine_ls_number_parameters 169
_refine_ls_number_reflns 1811
_refine_ls_number_restraints 48
_refine_ls_restrained_S_all 1.086
_refine_ls_R_factor_all 0.2170
_refine_ls_R_factor_gt 0.2042
_refine_ls_shift/su_max 0.000
_refine_ls_shift/su_mean 0.000
_refine_ls_structure_factor_coef Fsqd
_refine_ls_weighting_details 'w=1/[\s^2^(Fo^2^)+(0.7000P)^2^] where P=(Fo^2^+2Fc^2^)/3'
_refine_ls_weighting_scheme calc
_refine_ls_wR_factor_gt 0.6328
_refine_ls_wR_factor_ref 0.6554
_reflns_Friedel_coverage 0.000
_reflns_number_gt 1305
_reflns_number_total 1811
_reflns_threshold_expression 'I > 2\s(I)'
_cod_data_source_file c7cc01898c2.cif
_cod_data_source_block a_a
_cod_database_code 7120038
_shelx_shelxl_version_number 2014/7
_shelx_space_group_comment
;
The symmetry employed for this shelxl refinement is uniquely defined
by the following loop, which should always be used as a source of
symmetry information in preference to the above space-group names.
They are only intended as comments.
;
_shelx_estimated_absorpt_t_min 0.975
_shelx_estimated_absorpt_t_max 0.979

loop_
_space_group_symop_operation_xyz
'x, y, z'
'-x, -y, -z'

loop_
_atom_site_label
_atom_site_type_symbol
_atom_site_fract_x
_atom_site_fract_y
_atom_site_fract_z
_atom_site_U_iso_or_equiv
_atom_site_adp_type
_atom_site_occupancy
_atom_site_site_symmetry_order
_atom_site_calc_flag
_atom_site_refinement_flags_posn
_atom_site_refinement_flags_adp
O1 O 0.3571(8) 0.8211(7) 0.4615(8) 0.062(2) Uani 1 1 d . .
O2 O 0.1261(10) 0.3316(8) 0.3084(11) 0.084(3) Uani 1 1 d . .
O3 O 0.3490(8) 0.2642(6) 0.2532(8) 0.063(2) Uani 1 1 d . .
N1 N 0.4676(8) 0.5573(6) 0.2954(7) 0.0446(19) Uani 1 1 d . .
N2 N 0.5532(9) 0.7003(7) 0.3225(7) 0.0422(19) Uani 1 1 d . .
H2 H 0.522(11) 0.782(8) 0.377(9) 0.035(15) Uiso 1 1 d . .
C1 C 0.1785(12) 0.6557(8) 0.5223(10) 0.058(3) Uani 1 1 d . .
H1A H 0.0929 0.5615 0.4505 0.087 Uiso 1 1 calc R U
H1B H 0.1289 0.7496 0.5446 0.087 Uiso 1 1 calc R U
H1C H 0.2368 0.6380 0.6215 0.087 Uiso 1 1 calc R U
C2 C 0.2991(11) 0.6838(8) 0.4444(8) 0.043(2) Uani 1 1 d . .
C3 C 0.3443(10) 0.5405(8) 0.3430(8) 0.044(2) Uani 1 1 d . .
C4 C 0.2625(11) 0.3737(9) 0.3020(10) 0.051(2) Uani 1 1 d . .
C5 C 0.2667(15) 0.0919(10) 0.2029(12) 0.065(3) Uani 1 1 d . U
H5A H 0.2617 0.0660 0.2954 0.078 Uiso 1 1 calc R U
H5B H 0.1542 0.0716 0.1242 0.078 Uiso 1 1 calc R U
C6 C 0.3665(19) -0.0062(13) 0.1324(14) 0.084(3) Uani 1 1 d . U
H6A H 0.4816 0.0199 0.1873 0.101 Uiso 1 1 calc R U
C7 C 0.3044(17) -0.1289(11) -0.0035(14) 0.086(3) Uani 1 1 d . U
H7A H 0.1898 -0.1578 -0.0610 0.103 Uiso 1 1 calc R U
H7B H 0.3747 -0.1875 -0.0429 0.103 Uiso 1 1 calc R U
C8 C 0.6871(11) 0.7155(7) 0.2689(8) 0.042(2) Uani 1 1 d . .
C9 C 0.7089(13) 0.5747(9) 0.1599(10) 0.058(2) Uani 1 1 d . U
H9A H 0.6401 0.4733 0.1254 0.069 Uiso 1 1 calc R U
C10 C 0.8358(14) 0.5957(10) 0.1086(10) 0.063(2) Uani 1 1 d . U
H10A H 0.8558 0.5053 0.0404 0.075 Uiso 1 1 calc R U
C11 C 0.9356(14) 0.7465(11) 0.1543(11) 0.066(3) Uani 1 1 d . U
H11A H 1.0183 0.7587 0.1142 0.079 Uiso 1 1 calc R U
C12 C 0.9085(14) 0.8816(11) 0.2637(13) 0.070(3) Uani 1 1 d . U
H12A H 0.9780 0.9831 0.3004 0.084 Uiso 1 1 calc R U
C13 C 0.7822(12) 0.8651(9) 0.3160(10) 0.053(2) Uani 1 1 d . U
H13A H 0.7614 0.9557 0.3835 0.063 Uiso 1 1 calc R U

loop_
_atom_site_aniso_label
_atom_site_aniso_U_11
_atom_site_aniso_U_22
_atom_site_aniso_U_33
_atom_site_aniso_U_23
_atom_site_aniso_U_13
_atom_site_aniso_U_12
O1 0.042(4) 0.054(3) 0.091(5) 0.013(3) 0.037(4) 0.012(3)
O2 0.052(5) 0.072(4) 0.130(7) 0.012(4) 0.058(6) 0.000(3)
O3 0.043(4) 0.047(3) 0.097(5) 0.008(3) 0.039(4) 0.003(3)
N1 0.028(4) 0.040(3) 0.054(4) 0.004(2) 0.012(4) 0.002(3)
N2 0.026(4) 0.043(3) 0.049(3) 0.010(3) 0.010(3) 0.008(3)
C1 0.055(6) 0.050(4) 0.075(5) 0.016(4) 0.039(5) 0.002(4)
C2 0.026(5) 0.049(4) 0.051(4) 0.014(3) 0.012(4) 0.012(3)
C3 0.034(5) 0.052(4) 0.053(4) 0.022(3) 0.019(4) 0.014(4)
C4 0.031(5) 0.051(4) 0.056(4) 0.005(3) 0.014(4) 0.000(3)
C5 0.059(5) 0.057(4) 0.071(4) 0.015(3) 0.024(4) 0.005(3)
C6 0.078(5) 0.075(4) 0.089(5) 0.017(3) 0.029(4) 0.016(4)
C7 0.078(8) 0.066(5) 0.100(7) 0.005(4) 0.039(6) 0.011(5)
C8 0.034(5) 0.045(3) 0.047(4) 0.012(3) 0.016(4) 0.012(3)
C9 0.051(5) 0.056(4) 0.064(4) 0.009(3) 0.028(4) 0.013(3)
C10 0.059(5) 0.069(4) 0.061(4) 0.013(3) 0.031(4) 0.016(3)
C11 0.055(5) 0.072(4) 0.070(4) 0.016(3) 0.034(4) 0.002(3)
C12 0.060(5) 0.065(4) 0.081(4) 0.018(3) 0.031(4) 0.006(3)
C13 0.044(4) 0.050(3) 0.063(4) 0.013(3) 0.024(3) 0.008(3)

loop_
_atom_type_symbol
_atom_type_description
_atom_type_scat_dispersion_real
_atom_type_scat_dispersion_imag
_atom_type_scat_source
C C 0.0033 0.0016 'International Tables Vol C Tables 4.2.6.8 and 6.1.1.4'
H H 0.0000 0.0000 'International Tables Vol C Tables 4.2.6.8 and 6.1.1.4'
N N 0.0061 0.0033 'International Tables Vol C Tables 4.2.6.8 and 6.1.1.4'
O O 0.0106 0.0060 'International Tables Vol C Tables 4.2.6.8 and 6.1.1.4'

loop_
_geom_angle_atom_site_label_1
_geom_angle_atom_site_label_2
_geom_angle_atom_site_label_3
_geom_angle
C4 O3 C5 114.8(6)
C3 N1 N2 122.7(6)
N1 N2 C8 121.7(6)
N1 N2 H2 114(5)
C8 N2 H2 125(5)
C2 C1 H1A 109.5
C2 C1 H1B 109.5
H1A C1 H1B 109.5
C2 C1 H1C 109.5
H1A C1 H1C 109.5
H1B C1 H1C 109.5
O1 C2 C3 120.1(7)
O1 C2 C1 120.0(6)
C3 C2 C1 119.8(6)
N1 C3 C4 115.5(6)
N1 C3 C2 122.1(6)
C4 C3 C2 122.2(7)
O2 C4 O3 121.6(7)
O2 C4 C3 125.5(7)
O3 C4 C3 112.9(7)
C6 C5 O3 106.4(8)
C6 C5 H5A 110.4
O3 C5 H5A 110.4
C6 C5 H5B 110.4
O3 C5 H5B 110.4
H5A C5 H5B 108.6
C7 C6 C5 123.8(13)
C7 C6 H6A 118.1
C5 C6 H6A 118.1
C6 C7 H7A 120.0
C6 C7 H7B 120.0
H7A C7 H7B 120.0
C13 C8 C9 122.5(7)
C13 C8 N2 118.7(6)
C9 C8 N2 118.7(7)
C10 C9 C8 116.7(7)
C10 C9 H9A 121.6
C8 C9 H9A 121.6
C9 C10 C11 122.4(7)
C9 C10 H10A 118.8
C11 C10 H10A 118.8
C10 C11 C12 118.2(8)
C10 C11 H11A 120.9
C12 C11 H11A 120.9
C13 C12 C11 120.8(9)
C13 C12 H12A 119.6
C11 C12 H12A 119.6
C8 C13 C12 119.3(7)
C8 C13 H13A 120.4
C12 C13 H13A 120.4

loop_
_geom_bond_atom_site_label_1
_geom_bond_atom_site_label_2
_geom_bond_distance
O1 C2 1.207(8)
O2 C4 1.240(10)
O3 C4 1.337(10)
O3 C5 1.479(10)
N1 C3 1.307(10)
N1 N2 1.311(8)
N2 C8 1.427(11)
N2 H2 0.87(7)
C1 C2 1.508(10)
C1 H1A 0.9600
C1 H1B 0.9600
C1 H1C 0.9600
C2 C3 1.503(9)
C3 C4 1.449(9)
C5 C6 1.449(14)
C5 H5A 0.9700
C5 H5B 0.9700
C6 C7 1.304(16)
C6 H6A 0.9300
C7 H7A 0.9300
C7 H7B 0.9300
C8 C13 1.353(10)
C8 C9 1.422(9)
C9 C10 1.364(13)
C9 H9A 0.9300
C10 C11 1.381(13)
C10 H10A 0.9300
C11 C12 1.413(14)
C11 H11A 0.9300
C12 C13 1.359(13)
C12 H12A 0.9300
C13 H13A 0.9300

loop_
_geom_hbond_atom_site_label_D
_geom_hbond_atom_site_label_H
_geom_hbond_atom_site_label_A
_geom_hbond_distance_DH
_geom_hbond_distance_HA
_geom_hbond_distance_DA
_geom_hbond_angle_DHA
N2 H2 O1 0.87(7) 1.87(8) 2.589(8) 139(7)
C1 H1A O2 0.96 2.16 2.844(9) 126.8

loop_
_geom_torsion_atom_site_label_1
_geom_torsion_atom_site_label_2
_geom_torsion_atom_site_label_3
_geom_torsion_atom_site_label_4
_geom_torsion
C3 N1 N2 C8 -179.8(6)
N2 N1 C3 C4 179.6(7)
N2 N1 C3 C2 -4.9(11)
O1 C2 C3 N1 12.8(12)
C1 C2 C3 N1 -168.4(7)
O1 C2 C3 C4 -172.0(7)
C1 C2 C3 C4 6.8(13)
C5 O3 C4 O2 2.1(13)
C5 O3 C4 C3 -177.3(6)
N1 C3 C4 O2 -165.8(8)
C2 C3 C4 O2 18.8(14)
N1 C3 C4 O3 13.6(11)
C2 C3 C4 O3 -161.8(7)
C4 O3 C5 C6 171.7(9)
O3 C5 C6 C7 -134.0(10)
N1 N2 C8 C13 -172.8(7)
N1 N2 C8 C9 11.1(11)
C13 C8 C9 C10 2.4(14)
N2 C8 C9 C10 178.4(6)
C8 C9 C10 C11 -2.3(14)
C9 C10 C11 C12 2.8(15)
C10 C11 C12 C13 -3.3(16)
C9 C8 C13 C12 -3.0(14)
N2 C8 C13 C12 -179.0(7)
C11 C12 C13 C8 3.4(16)
